data_2225195
loop_
_publ_author_name
'Fun, Hoong-Kun'
'Hemamalini, Madhukar'
'Samshuddin, S.'
'Narayana, B.'
'Yathirajan, H. S.'

_publ_section_title
;
 1-[3,5-Bis(4-fluorophenyl)-4,5-dihydro-1<i>H</i>-pyrazol-1-yl]ethanone
;
_journal_coeditor_code CI5026
_journal_issue 3
_journal_name_full 'Acta Crystallographica Section E'
_journal_page_first o582
_journal_page_last o583
_journal_paper_doi 10.1107/S1600536810004435
_journal_volume 66
_journal_year 2010
_chemical_formula_iupac 'C17 H14 F2 N2 O'
_chemical_formula_moiety 'C17 H14 F2 N2 O'
_chemical_formula_sum 'C17 H14 F2 N2 O'
_chemical_formula_weight 300.30
_chemical_name_systematic
;
1-[3,5-Bis(4-fluorophenyl)-4,5-dihydro-1<i>H</i>-pyrazol-1-yl]ethanone
;
_space_group_IT_number 2
_symmetry_cell_setting triclinic
_symmetry_space_group_name_Hall '-P 1'
_symmetry_space_group_name_H-M 'P -1'
_atom_sites_solution_hydrogens geom
_atom_sites_solution_primary direct
_atom_sites_solution_secondary difmap
_audit_creation_method SHELXL-97
_cell_angle_alpha 102.8800(10)
_cell_angle_beta 97.9410(10)
_cell_angle_gamma 96.3730(10)
_cell_formula_units_Z 6
_cell_length_a 7.14470(10)
_cell_length_b 17.2332(3)
_cell_length_c 18.4871(4)
_cell_measurement_reflns_used 8334
_cell_measurement_temperature 100.00(10)
_cell_measurement_theta_max 29.96
_cell_measurement_theta_min 2.85
_cell_volume 2173.86(7)
_computing_cell_refinement 'SAINT (Bruker, 2009)'
_computing_data_collection 'APEX2 (Bruker, 2009)'
_computing_data_reduction 'SAINT (Bruker, 2009)'
_computing_molecular_graphics 'SHELXTL (Sheldrick, 2008)'
_computing_publication_material 'SHELXTL (Sheldrick, 2008) and PLATON (Spek, 2009)'
_computing_structure_refinement 'SHELXTL (Sheldrick, 2008)'
_computing_structure_solution 'SHELXTL (Sheldrick, 2008)'
_diffrn_ambient_temperature 100.00(10)
_diffrn_measured_fraction_theta_full 0.990
_diffrn_measured_fraction_theta_max 0.990
_diffrn_measurement_device_type
;
Bruker SMART APEXII CCD area-detector diffractometer
;
_diffrn_measurement_method '\f and \w scans'
_diffrn_radiation_monochromator graphite
_diffrn_radiation_source 'fine-focus sealed tube'
_diffrn_radiation_type MoK\a
_diffrn_radiation_wavelength 0.71073
_diffrn_reflns_av_R_equivalents 0.0385
_diffrn_reflns_av_sigmaI/netI 0.0492
_diffrn_reflns_limit_h_max 10
_diffrn_reflns_limit_h_min -10
_diffrn_reflns_limit_k_max 24
_diffrn_reflns_limit_k_min -22
_diffrn_reflns_limit_l_max 25
_diffrn_reflns_limit_l_min -20
_diffrn_reflns_number 40717
_diffrn_reflns_theta_full 30.00
_diffrn_reflns_theta_max 30.00
_diffrn_reflns_theta_min 1.15
_diffrn_standards_number 0
_exptl_absorpt_coefficient_mu 0.105
_exptl_absorpt_correction_T_max 0.9781
_exptl_absorpt_correction_T_min 0.9599
_exptl_absorpt_correction_type multi-scan
_exptl_absorpt_process_details '(SADABS; Bruker, 2009)'
_exptl_crystal_colour colourless
_exptl_crystal_density_diffrn 1.376
_exptl_crystal_density_method 'not measured'
_exptl_crystal_description Block
_exptl_crystal_F_000 936
_exptl_crystal_size_max 0.40
_exptl_crystal_size_mid 0.27
_exptl_crystal_size_min 0.21
_refine_diff_density_max 0.318
_refine_diff_density_min -0.221
_refine_ls_extinction_method none
_refine_ls_goodness_of_fit_ref 1.032
_refine_ls_hydrogen_treatment constr
_refine_ls_matrix_type full
_refine_ls_number_parameters 726
_refine_ls_number_reflns 12544
_refine_ls_number_restraints 510
_refine_ls_restrained_S_all 1.015
_refine_ls_R_factor_all 0.1513
_refine_ls_R_factor_gt 0.0779
_refine_ls_shift/su_max 0.002
_refine_ls_shift/su_mean <0.001
_refine_ls_structure_factor_coef Fsqd
_refine_ls_weighting_details 'calc w=1/[\s^2^(Fo^2^)+(0.1087P)^2^+0.1919P] where P=(Fo^2^+2Fc^2^)/3'
_refine_ls_weighting_scheme calc
_refine_ls_wR_factor_gt 0.1951
_refine_ls_wR_factor_ref 0.2419
_reflns_number_gt 6078
_reflns_number_total 12544
_reflns_threshold_expression I>2\s(I)
_cod_data_source_file ci5026.cif
_cod_data_source_block I
_cod_depositor_comments
;
The following automatic conversions were performed:
'_symmetry_cell_setting' value 'Triclinic' changed to 'triclinic'
according to '/home/saulius/struct/CIF-dictionaries/cif_core.dic'
dictionary named 'cif_core.dic' version 2.4.1 from 2010-06-29.

Automatic conversion script
Id: cif_fix_enum 1527 2010-12-29 10:47:43Z saulius 

The following automatic conversions were performed:

'_symmetry_cell_setting' value 'Triclinic' changed to 'triclinic'
according to /home/saulius/struct/CIF-dictionaries/cif_core.dic
dictionary named 'cif_core.dic' version 2.4.1 from 2010-06-29.

Automatic conversion script
Id: cif_fix_values 1715 2011-07-08 13:25:40Z adriana 
;
_cod_database_code 2225195
_cod_database_fobs_code 2225195

loop_
_symmetry_equiv_pos_as_xyz
'x, y, z'
'-x, -y, -z'

loop_
_atom_site_type_symbol
_atom_site_label
_atom_site_fract_x
_atom_site_fract_y
_atom_site_fract_z
_atom_site_U_iso_or_equiv
_atom_site_adp_type
_atom_site_calc_flag
_atom_site_refinement_flags
_atom_site_occupancy
_atom_site_disorder_assembly
_atom_site_disorder_group
F F2A 0.4613(3) 0.09609(11) 0.49187(11) 0.1240(6) Uani d . 1 A .
O O1A 0.9145(2) -0.05242(8) 0.25336(9) 0.0730(5) Uani d . 1 A .
N N1A 0.9407(2) 0.11515(8) 0.17523(8) 0.0456(4) Uani d . 1 A .
N N2A 0.9414(2) 0.06841(9) 0.22753(8) 0.0512(4) Uani d . 1 A .
F F1A 1.1097(13) 0.42500(19) 0.0516(2) 0.0741(14) Uani d PDU 0.72(2) A 1
C C1A 1.1010(14) 0.3317(5) 0.2059(4) 0.0436(16) Uani d PDU 0.72(2) A 1
H H1AA 1.1266 0.3456 0.2583 0.052 Uiso calc PR 0.72(2) A 1
C C2A 1.1175(13) 0.3910(4) 0.1671(3) 0.0483(15) Uani d PDU 0.72(2) A 1
H H2AA 1.1474 0.4451 0.1922 0.058 Uiso calc PR 0.72(2) A 1
C C3A 1.0883(11) 0.3676(3) 0.0906(3) 0.0477(12) Uani d PDU 0.72(2) A 1
C C4A 1.0423(10) 0.2887(3) 0.0501(3) 0.0489(11) Uani d PDU 0.72(2) A 1
H H4AA 1.0252 0.2754 -0.0022 0.059 Uiso calc PR 0.72(2) A 1
C C5A 1.0224(9) 0.2300(4) 0.0894(4) 0.0431(11) Uani d PDU 0.72(2) A 1
H H5AA 0.9927 0.1761 0.0636 0.052 Uiso calc PR 0.72(2) A 1
C C6A 1.0466(13) 0.2513(4) 0.1680(4) 0.0364(12) Uani d PDU 0.72(2) A 1
F F1X 1.002(4) 0.4294(6) 0.0552(7) 0.097(5) Uani d PDU 0.28(2) A 2
C C1X 1.055(3) 0.3297(12) 0.2090(11) 0.041(4) Uani d PDU 0.28(2) A 2
H H1XA 1.0806 0.3444 0.2614 0.050 Uiso calc PR 0.28(2) A 2
C C2X 1.062(3) 0.3898(12) 0.1703(9) 0.052(4) Uani d PDU 0.28(2) A 2
H H2XA 1.1014 0.4432 0.1964 0.062 Uiso calc PR 0.28(2) A 2
C C3X 1.011(3) 0.3712(8) 0.0948(8) 0.061(4) Uani d PDU 0.28(2) A 2
C C4X 0.966(4) 0.2924(8) 0.0541(9) 0.071(4) Uani d PDU 0.28(2) A 2
H H4XA 0.9397 0.2791 0.0018 0.086 Uiso calc PR 0.28(2) A 2
C C5X 0.962(4) 0.2339(10) 0.0943(10) 0.066(5) Uani d PDU 0.28(2) A 2
H H5XA 0.9226 0.1810 0.0671 0.079 Uiso calc PR 0.28(2) A 2
C C6X 1.012(4) 0.2471(11) 0.1724(11) 0.054(5) Uani d PDU 0.28(2) A 2
C C7A 1.0168(3) 0.18737(10) 0.21017(10) 0.0451(4) Uani d . 1 . .
C C8A 1.0795(3) 0.19916(12) 0.29317(11) 0.0615(6) Uani d . 1 A .
H H8AA 1.0170 0.2399 0.3218 0.074 Uiso calc R 1 . .
H H8AB 1.2168 0.2143 0.3071 0.074 Uiso calc R 1 . .
C C9A 1.0154(3) 0.11514(11) 0.30573(10) 0.0550(5) Uani d . 1 . .
H H9AA 1.1276 0.0937 0.3258 0.066 Uiso calc R 1 A .
C C10A 0.8666(3) 0.11110(11) 0.35581(10) 0.0523(5) Uani d . 1 A .
C C11A 0.8752(3) 0.06103(12) 0.40491(12) 0.0629(6) Uani d . 1 . .
H H11A 0.9747 0.0307 0.4076 0.075 Uiso calc R 1 A .
C C12A 0.7375(4) 0.05556(14) 0.45006(14) 0.0797(7) Uani d . 1 A .
H H12A 0.7432 0.0215 0.4827 0.096 Uiso calc R 1 . .
C C13A 0.5947(4) 0.10047(15) 0.44597(15) 0.0770(7) Uani d . 1 . .
C C14A 0.5789(3) 0.15065(14) 0.39909(13) 0.0708(6) Uani d . 1 A .
H H14A 0.4783 0.1805 0.3973 0.085 Uiso calc R 1 . .
C C15A 0.7175(3) 0.15619(12) 0.35381(11) 0.0613(6) Uani d . 1 . .
H H15A 0.7102 0.1907 0.3217 0.074 Uiso calc R 1 A .
C C16A 0.8997(3) -0.01320(11) 0.20599(11) 0.0527(5) Uani d . 1 . .
C C17A 0.8353(3) -0.04987(11) 0.12432(12) 0.0621(6) Uani d . 1 A .
H H17A 0.8408 -0.1066 0.1142 0.093 Uiso calc R 1 . .
H H17B 0.9171 -0.0255 0.0960 0.093 Uiso calc R 1 . .
H H17C 0.7064 -0.0412 0.1100 0.093 Uiso calc R 1 . .
F F1B 0.6346(2) -0.09751(7) 0.94366(8) 0.0912(5) Uani d . 1 . .
F F2B 1.2124(3) 0.23406(10) 0.50335(11) 0.1207(6) Uani d . 1 . .
O O1B 0.7863(3) 0.38636(8) 0.74826(9) 0.0774(5) Uani d . 1 . .
N N1B 0.7612(2) 0.21708(8) 0.82439(8) 0.0474(4) Uani d . 1 . .
N N2B 0.7549(2) 0.26485(9) 0.77306(9) 0.0544(4) Uani d . 1 . .
C C1B 0.5996(3) 0.00176(11) 0.79147(11) 0.0512(5) Uani d . 1 . .
H H1BA 0.5638 -0.0110 0.7394 0.061 Uiso calc R 1 . .
C C2B 0.5897(3) -0.05886(11) 0.82958(12) 0.0572(5) Uani d . 1 . .
H H2BA 0.5488 -0.1122 0.8038 0.069 Uiso calc R 1 . .
C C3B 0.6414(3) -0.03835(11) 0.90579(12) 0.0575(5) Uani d . 1 . .
C C4B 0.6973(3) 0.03970(11) 0.94695(12) 0.0590(5) Uani d . 1 . .
H H4BA 0.7271 0.0518 0.9992 0.071 Uiso calc R 1 . .
C C5B 0.7078(3) 0.09941(11) 0.90838(11) 0.0516(5) Uani d . 1 . .
H H5BA 0.7458 0.1526 0.9351 0.062 Uiso calc R 1 . .
C C6B 0.6628(2) 0.08176(10) 0.83014(10) 0.0437(4) Uani d . 1 . .
C C7B 0.6789(3) 0.14553(11) 0.78974(10) 0.0458(4) Uani d . 1 . .
C C8B 0.6035(3) 0.13564(12) 0.70780(11) 0.0644(6) Uani d . 1 . .
H H8BA 0.4653 0.1229 0.6973 0.077 Uiso calc R 1 . .
H H8BB 0.6576 0.0938 0.6765 0.077 Uiso calc R 1 . .
C C9B 0.6710(3) 0.21961(12) 0.69536(11) 0.0564(5) Uani d . 1 . .
H H9BA 0.5599 0.2430 0.6773 0.068 Uiso calc R 1 . .
C C10B 0.8155(3) 0.22149(11) 0.64289(10) 0.0517(5) Uani d . 1 . .
C C11B 0.8024(3) 0.27024(12) 0.59256(11) 0.0616(5) Uani d . 1 . .
H H11B 0.7022 0.3002 0.5900 0.074 Uiso calc R 1 . .
C C12B 0.9375(4) 0.27470(14) 0.54602(13) 0.0791(7) Uani d . 1 . .
H H12B 0.9295 0.3077 0.5125 0.095 Uiso calc R 1 . .
C C13B 1.0813(4) 0.23014(14) 0.55029(14) 0.0749(7) Uani d . 1 . .
C C14B 1.1007(3) 0.18113(13) 0.59823(13) 0.0694(6) Uani d . 1 . .
H H14B 1.2015 0.1514 0.5998 0.083 Uiso calc R 1 . .
C C15B 0.9645(3) 0.17688(12) 0.64496(11) 0.0596(5) Uani d . 1 . .
H H15B 0.9741 0.1435 0.6781 0.071 Uiso calc R 1 . .
C C16B 0.8064(3) 0.34635(11) 0.79500(12) 0.0595(5) Uani d . 1 . .
C C17B 0.8895(4) 0.38121(11) 0.87589(12) 0.0752(7) Uani d . 1 . .
H H17D 0.9314 0.4378 0.8837 0.113 Uiso calc R 1 . .
H H17E 0.9964 0.3551 0.8896 0.113 Uiso calc R 1 . .
H H17F 0.7944 0.3731 0.9065 0.113 Uiso calc R 1 . .
F F2C 0.1119(3) 0.42973(11) 0.48513(12) 0.1249(6) Uani d . 1 B .
O O1C 0.6321(3) 0.28974(9) 0.26097(9) 0.0863(6) Uani d . 1 B .
N N1C 0.6015(2) 0.45434(8) 0.18017(8) 0.0458(4) Uani d . 1 B .
N N2C 0.6263(2) 0.40862(9) 0.23277(9) 0.0518(4) Uani d . 1 B .
F F1C 0.6000(10) 0.7682(4) 0.0556(5) 0.0767(13) Uani d PDU 0.67(2) B 1
C C1C 0.712(2) 0.6756(5) 0.2086(5) 0.0469(16) Uani d PDU 0.67(2) B 1
H H1CA 0.7713 0.6896 0.2588 0.056 Uiso calc PR 0.67(2) B 1
C C2C 0.6924(16) 0.7348(5) 0.1691(4) 0.0506(17) Uani d PDU 0.67(2) B 1
H H2CA 0.7318 0.7889 0.1926 0.061 Uiso calc PR 0.67(2) B 1
C C3C 0.6135(11) 0.7112(4) 0.0953(4) 0.0487(13) Uani d PDU 0.67(2) B 1
C C4C 0.5451(11) 0.6328(3) 0.0575(4) 0.0527(12) Uani d PDU 0.67(2) B 1
H H4CA 0.4924 0.6196 0.0067 0.063 Uiso calc PR 0.67(2) B 1
C C5C 0.5571(12) 0.5745(4) 0.0975(4) 0.0461(12) Uani d PDU 0.67(2) B 1
H H5CA 0.5068 0.5212 0.0741 0.055 Uiso calc PR 0.67(2) B 1
C C6C 0.6446(13) 0.5950(5) 0.1731(4) 0.0395(14) Uani d PDU 0.67(2) B 1
F F1Y 0.671(5) 0.7647(9) 0.0556(10) 0.123(6) Uani d PDU 0.33(2) B 2
C C1Y 0.718(5) 0.6637(12) 0.2093(10) 0.057(4) Uani d PDU 0.33(2) B 2
H H1YA 0.7473 0.6776 0.2615 0.068 Uiso calc PR 0.33(2) B 2
C C2Y 0.733(3) 0.7245(11) 0.1713(9) 0.056(4) Uani d PDU 0.33(2) B 2
H H2YA 0.7820 0.7771 0.1976 0.068 Uiso calc PR 0.33(2) B 2
C C3Y 0.676(3) 0.7066(8) 0.0951(9) 0.064(4) Uani d PDU 0.33(2) B 2
C C4Y 0.623(4) 0.6273(7) 0.0549(8) 0.075(4) Uani d PDU 0.33(2) B 2
H H4YA 0.5864 0.6145 0.0029 0.090 Uiso calc PR 0.33(2) B 2
C C5Y 0.626(3) 0.5680(8) 0.0937(8) 0.056(3) Uani d PDU 0.33(2) B 2
H H5YA 0.6051 0.5148 0.0660 0.068 Uiso calc PR 0.33(2) B 2
C C6Y 0.660(3) 0.5826(11) 0.1730(8) 0.057(4) Uani d PDU 0.33(2) B 2
C C7C 0.6597(2) 0.52828(10) 0.21396(10) 0.0450(4) Uani d . 1 . .
C C8C 0.7417(3) 0.54173(12) 0.29583(11) 0.0606(5) Uani d . 1 B .
H H8CA 0.6840 0.5823 0.3270 0.073 Uiso calc R 1 . .
H H8CB 0.8791 0.5577 0.3049 0.073 Uiso calc R 1 . .
C C9C 0.6887(3) 0.45806(11) 0.31055(11) 0.0552(5) Uani d . 1 . .
H H9CA 0.8033 0.4405 0.3337 0.066 Uiso calc R 1 B .
C C10C 0.5332(3) 0.45217(11) 0.35786(10) 0.0506(5) Uani d . 1 B .
C C11C 0.5377(3) 0.40019(12) 0.40562(11) 0.0615(5) Uani d . 1 . .
H H11C 0.6378 0.3703 0.4090 0.074 Uiso calc R 1 B .
C C12C 0.3949(4) 0.39252(14) 0.44809(14) 0.0780(7) Uani d . 1 B .
H H12C 0.3976 0.3577 0.4799 0.094 Uiso calc R 1 . .
C C13C 0.2514(4) 0.43678(15) 0.44227(15) 0.0762(7) Uani d . 1 . .
C C14C 0.2400(3) 0.48843(13) 0.39656(13) 0.0682(6) Uani d . 1 B .
H H14C 0.1389 0.5179 0.3939 0.082 Uiso calc R 1 . .
C C15C 0.3827(3) 0.49603(12) 0.35406(11) 0.0572(5) Uani d . 1 . .
H H15C 0.3775 0.5311 0.3225 0.069 Uiso calc R 1 B .
C C16C 0.6052(3) 0.32713(11) 0.21266(12) 0.0598(5) Uani d . 1 . .
C C17C 0.5497(4) 0.28828(11) 0.13118(12) 0.0732(7) Uani d . 1 B .
H H17G 0.5667 0.2327 0.1224 0.110 Uiso calc R 1 . .
H H17H 0.6285 0.3149 0.1033 0.110 Uiso calc R 1 . .
H H17I 0.4182 0.2921 0.1151 0.110 Uiso calc R 1 . .

loop_
_atom_site_aniso_label
_atom_site_aniso_U_11
_atom_site_aniso_U_22
_atom_site_aniso_U_33
_atom_site_aniso_U_12
_atom_site_aniso_U_13
_atom_site_aniso_U_23
F2A 0.1377(15) 0.1098(12) 0.1409(15) 0.0033(11) 0.0792(13) 0.0377(11)
O1A 0.1061(12) 0.0531(8) 0.0716(10) 0.0171(8) 0.0127(9) 0.0381(8)
N1A 0.0561(9) 0.0378(8) 0.0454(9) 0.0016(6) 0.0047(7) 0.0202(7)
N2A 0.0690(10) 0.0413(8) 0.0442(9) -0.0003(7) 0.0014(7) 0.0215(7)
F1A 0.123(4) 0.0429(10) 0.0600(13) -0.0076(16) 0.0184(17) 0.0272(9)
C1A 0.044(4) 0.042(2) 0.039(2) -0.0108(19) 0.005(2) 0.0067(15)
C2A 0.058(4) 0.0319(16) 0.051(2) -0.010(2) 0.0107(19) 0.0091(14)
C3A 0.060(3) 0.0363(15) 0.0505(18) -0.0030(17) 0.0139(19) 0.0195(13)
C4A 0.066(3) 0.0417(16) 0.0386(17) -0.0042(17) 0.0114(18) 0.0132(13)
C5A 0.055(3) 0.0323(15) 0.0397(18) -0.0034(15) 0.0084(17) 0.0088(13)
C6A 0.034(2) 0.0368(19) 0.040(2) -0.0050(15) 0.0039(14) 0.0207(17)
F1X 0.151(13) 0.049(3) 0.090(5) -0.012(5) 0.008(6) 0.037(3)
C1X 0.041(9) 0.035(4) 0.051(5) -0.006(4) 0.024(5) 0.014(3)
C2X 0.056(9) 0.037(4) 0.059(5) -0.011(5) 0.020(5) 0.008(4)
C3X 0.073(9) 0.043(4) 0.065(5) -0.013(5) 0.012(6) 0.022(4)
C4X 0.104(12) 0.051(5) 0.056(5) -0.017(7) 0.016(7) 0.019(4)
C5X 0.099(12) 0.039(5) 0.055(5) -0.012(7) 0.016(7) 0.013(4)
C6X 0.064(11) 0.041(5) 0.044(5) -0.018(5) 0.007(6) -0.003(5)
C7A 0.0499(10) 0.0398(9) 0.0447(11) -0.0031(8) 0.0025(8) 0.0165(8)
C8A 0.0758(14) 0.0540(12) 0.0491(12) -0.0158(10) -0.0053(10) 0.0227(10)
C9A 0.0645(12) 0.0543(11) 0.0447(11) -0.0010(9) -0.0061(9) 0.0230(9)
C10A 0.0677(13) 0.0455(10) 0.0398(10) -0.0049(9) -0.0070(9) 0.0182(9)
C11A 0.0840(15) 0.0545(12) 0.0549(13) 0.0068(10) 0.0051(11) 0.0287(10)
C12A 0.117(2) 0.0615(14) 0.0678(16) -0.0007(14) 0.0212(15) 0.0347(12)
C13A 0.0909(18) 0.0617(14) 0.0769(17) -0.0080(13) 0.0264(14) 0.0155(13)
C14A 0.0716(15) 0.0642(14) 0.0698(15) 0.0057(11) 0.0023(12) 0.0099(12)
C15A 0.0786(15) 0.0510(11) 0.0498(12) 0.0030(10) -0.0097(11) 0.0187(10)
C16A 0.0621(12) 0.0418(10) 0.0611(13) 0.0092(8) 0.0108(10) 0.0258(10)
C17A 0.0827(15) 0.0387(10) 0.0664(14) 0.0049(9) 0.0156(11) 0.0160(10)
F1B 0.1521(14) 0.0463(7) 0.0769(9) -0.0046(7) 0.0106(9) 0.0329(7)
F2B 0.1402(15) 0.1065(12) 0.1281(14) -0.0002(10) 0.0764(12) 0.0311(11)
O1B 0.1182(13) 0.0545(8) 0.0744(10) 0.0239(8) 0.0208(9) 0.0383(8)
N1B 0.0634(10) 0.0389(8) 0.0458(9) 0.0084(7) 0.0122(7) 0.0200(7)
N2B 0.0790(11) 0.0437(9) 0.0444(9) 0.0061(8) 0.0083(8) 0.0216(7)
C1B 0.0632(12) 0.0436(10) 0.0438(11) -0.0027(8) 0.0104(9) 0.0083(9)
C2B 0.0758(14) 0.0340(9) 0.0596(13) -0.0017(9) 0.0122(10) 0.0108(9)
C3B 0.0749(14) 0.0400(10) 0.0610(14) 0.0002(9) 0.0114(11) 0.0235(10)
C4B 0.0797(14) 0.0458(11) 0.0491(12) -0.0032(9) 0.0018(10) 0.0181(9)
C5B 0.0676(12) 0.0363(9) 0.0467(11) -0.0037(8) 0.0010(9) 0.0119(8)
C6B 0.0463(10) 0.0387(9) 0.0468(11) 0.0009(7) 0.0074(8) 0.0146(8)
C7B 0.0499(10) 0.0434(10) 0.0445(11) 0.0005(8) 0.0066(8) 0.0157(8)
C8B 0.0770(14) 0.0614(13) 0.0510(12) -0.0118(10) -0.0034(10) 0.0255(10)
C9B 0.0654(13) 0.0566(11) 0.0477(12) 0.0016(9) -0.0025(9) 0.0247(10)
C10B 0.0679(12) 0.0462(10) 0.0371(10) -0.0036(9) -0.0063(9) 0.0170(8)
C11B 0.0828(15) 0.0537(12) 0.0518(12) 0.0065(10) 0.0032(11) 0.0271(10)
C12B 0.119(2) 0.0616(14) 0.0610(15) -0.0049(14) 0.0171(14) 0.0315(12)
C13B 0.0900(18) 0.0596(14) 0.0729(16) -0.0089(12) 0.0261(14) 0.0135(12)
C14B 0.0735(15) 0.0636(14) 0.0647(15) 0.0058(11) 0.0044(12) 0.0089(12)
C15B 0.0762(14) 0.0528(11) 0.0470(12) 0.0067(10) -0.0060(10) 0.0178(9)
C16B 0.0845(15) 0.0431(11) 0.0626(14) 0.0166(10) 0.0238(11) 0.0265(10)
C17B 0.130(2) 0.0381(10) 0.0620(14) 0.0134(12) 0.0289(14) 0.0122(10)
F2C 0.1355(15) 0.1059(12) 0.1501(16) 0.0022(10) 0.0853(13) 0.0360(11)
O1C 0.1375(16) 0.0627(9) 0.0793(11) 0.0351(10) 0.0268(10) 0.0446(9)
N1C 0.0557(9) 0.0376(8) 0.0477(9) 0.0036(6) 0.0081(7) 0.0195(7)
N2C 0.0712(11) 0.0433(8) 0.0447(9) 0.0048(7) 0.0063(8) 0.0222(7)
F1C 0.117(3) 0.0422(15) 0.081(2) 0.0150(16) 0.021(2) 0.0325(15)
C1C 0.059(3) 0.030(3) 0.046(3) -0.006(2) 0.006(2) 0.005(2)
C2C 0.072(4) 0.025(2) 0.060(3) 0.007(2) 0.022(2) 0.0142(17)
C3C 0.059(3) 0.0343(18) 0.060(2) 0.0096(17) 0.020(2) 0.0203(16)
C4C 0.072(3) 0.0406(18) 0.047(2) 0.011(2) 0.006(2) 0.0161(15)
C5C 0.059(3) 0.0294(17) 0.0475(19) 0.0037(18) 0.004(2) 0.0092(14)
C6C 0.055(3) 0.025(2) 0.044(2) 0.0003(18) 0.018(2) 0.0181(19)
F1Y 0.238(17) 0.042(4) 0.075(6) -0.013(7) -0.019(9) 0.031(4)
C1Y 0.093(9) 0.035(6) 0.050(6) -0.001(6) 0.027(6) 0.023(4)
C2Y 0.078(9) 0.023(5) 0.059(5) 0.007(5) -0.004(5) 0.001(4)
C3Y 0.098(11) 0.035(4) 0.058(5) -0.002(5) 0.003(6) 0.020(4)
C4Y 0.119(11) 0.036(4) 0.054(5) -0.002(6) -0.022(7) 0.007(3)
C5Y 0.081(9) 0.033(4) 0.051(4) 0.001(5) -0.007(5) 0.015(3)
C6Y 0.073(7) 0.030(5) 0.053(5) -0.002(5) -0.019(5) -0.003(4)
C7C 0.0490(10) 0.0410(10) 0.0445(11) -0.0046(8) 0.0043(8) 0.0166(8)
C8C 0.0690(13) 0.0567(12) 0.0504(12) -0.0149(9) -0.0031(10) 0.0211(10)
C9C 0.0603(12) 0.0562(12) 0.0493(12) -0.0026(9) -0.0034(9) 0.0260(10)
C10C 0.0608(12) 0.0488(10) 0.0387(10) -0.0041(9) -0.0053(8) 0.0174(8)
C11C 0.0801(15) 0.0575(12) 0.0516(12) 0.0080(10) 0.0051(11) 0.0277(10)
C12C 0.111(2) 0.0615(14) 0.0675(16) -0.0037(14) 0.0241(14) 0.0316(12)
C13C 0.0844(17) 0.0630(14) 0.0797(17) -0.0094(12) 0.0307(14) 0.0134(13)
C14C 0.0655(14) 0.0614(13) 0.0707(15) 0.0018(10) 0.0034(12) 0.0099(12)
C15C 0.0665(13) 0.0533(11) 0.0484(12) 0.0012(9) -0.0063(10) 0.0187(9)
C16C 0.0784(14) 0.0439(11) 0.0679(14) 0.0164(10) 0.0197(11) 0.0281(10)
C17C 0.1102(19) 0.0383(10) 0.0728(16) 0.0099(11) 0.0195(14) 0.0147(11)

loop_
_atom_type_symbol
_atom_type_description
_atom_type_scat_dispersion_real
_atom_type_scat_dispersion_imag
_atom_type_scat_source
C C 0.0033 0.0016 'International Tables Vol C Tables 4.2.6.8 and 6.1.1.4'
H H 0.0000 0.0000 'International Tables Vol C Tables 4.2.6.8 and 6.1.1.4'
N N 0.0061 0.0033 'International Tables Vol C Tables 4.2.6.8 and 6.1.1.4'
O O 0.0106 0.0060 'International Tables Vol C Tables 4.2.6.8 and 6.1.1.4'
F F 0.0171 0.0103 'International Tables Vol C Tables 4.2.6.8 and 6.1.1.4'

loop_
_geom_angle_atom_site_label_1
_geom_angle_atom_site_label_2
_geom_angle_atom_site_label_3
_geom_angle_site_symmetry_1
_geom_angle_site_symmetry_3
_geom_angle
_geom_angle_publ_flag
C7A N1A N2A . . 108.01(14) ?
C16A N2A N1A . . 121.67(15) ?
C16A N2A C9A . . 124.59(15) ?
N1A N2A C9A . . 113.27(13) ?
C2A C1A C6A . . 121.0(5) ?
C2A C1A H1AA . . 119.5 ?
C6A C1A H1AA . . 119.5 ?
C3A C2A C1A . . 117.5(5) ?
C3A C2A H2AA . . 121.2 ?
C1A C2A H2AA . . 121.2 ?
F1A C3A C2A . . 118.2(4) ?
F1A C3A C4A . . 117.7(4) ?
C2A C3A C4A . . 124.1(4) ?
C5A C4A C3A . . 117.9(5) ?
C5A C4A H4AA . . 121.0 ?
C3A C4A H4AA . . 121.0 ?
C4A C5A C6A . . 120.1(5) ?
C4A C5A H5AA . . 119.9 ?
C6A C5A H5AA . . 119.9 ?
C1A C6A C5A . . 119.2(5) ?
C1A C6A C7A . . 121.0(5) ?
C5A C6A C7A . . 119.8(5) ?
C2X C1X C6X . . 122.8(15) ?
C2X C1X H1XA . . 118.6 ?
C6X C1X H1XA . . 118.6 ?
C3X C2X C1X . . 120.2(15) ?
C3X C2X H2XA . . 119.9 ?
C1X C2X H2XA . . 119.9 ?
C2X C3X F1X . . 121.8(12) ?
C2X C3X C4X . . 121.1(12) ?
F1X C3X C4X . . 117.1(12) ?
C3X C4X C5X . . 117.1(13) ?
C3X C4X H4XA . . 121.4 ?
C5X C4X H4XA . . 121.4 ?
C4X C5X C6X . . 125.9(14) ?
C4X C5X H5XA . . 117.1 ?
C6X C5X H5XA . . 117.1 ?
C7A C6X C5X . . 124.4(15) ?
C7A C6X C1X . . 123.0(14) ?
C5X C6X C1X . . 112.6(14) ?
N1A C7A C6X . . 119.1(8) ?
N1A C7A C6A . . 120.7(3) ?
N1A C7A C8A . . 114.60(15) ?
C6X C7A C8A . . 125.8(8) ?
C6A C7A C8A . . 124.6(3) ?
C7A C8A C9A . . 102.63(15) ?
C7A C8A H8AA . . 111.2 ?
C9A C8A H8AA . . 111.2 ?
C7A C8A H8AB . . 111.2 ?
C9A C8A H8AB . . 111.2 ?
H8AA C8A H8AB . . 109.2 ?
N2A C9A C10A . . 111.54(15) ?
N2A C9A C8A . . 101.25(13) ?
C10A C9A C8A . . 116.02(17) ?
N2A C9A H9AA . . 109.2 ?
C10A C9A H9AA . . 109.2 ?
C8A C9A H9AA . . 109.2 ?
C11A C10A C15A . . 118.2(2) ?
C11A C10A C9A . . 120.21(18) ?
C15A C10A C9A . . 121.60(17) ?
C12A C11A C10A . . 120.8(2) ?
C12A C11A H11A . . 119.6 ?
C10A C11A H11A . . 119.6 ?
C13A C12A C11A . . 118.9(2) ?
C13A C12A H12A . . 120.6 ?
C11A C12A H12A . . 120.6 ?
C12A C13A C14A . . 123.0(2) ?
C12A C13A F2A . . 118.6(2) ?
C14A C13A F2A . . 118.4(3) ?
C13A C14A C15A . . 118.1(2) ?
C13A C14A H14A . . 121.0 ?
C15A C14A H14A . . 121.0 ?
C10A C15A C14A . . 121.08(19) ?
C10A C15A H15A . . 119.5 ?
C14A C15A H15A . . 119.5 ?
O1A C16A N2A . . 119.64(18) ?
O1A C16A C17A . . 123.35(17) ?
N2A C16A C17A . . 117.00(15) ?
C16A C17A H17A . . 109.5 ?
C16A C17A H17B . . 109.5 ?
H17A C17A H17B . . 109.5 ?
C16A C17A H17C . . 109.5 ?
H17A C17A H17C . . 109.5 ?
H17B C17A H17C . . 109.5 ?
C7B N1B N2B . . 108.18(15) ?
C16B N2B N1B . . 121.94(16) ?
C16B N2B C9B . . 124.58(15) ?
N1B N2B C9B . . 113.25(14) ?
C2B C1B C6B . . 120.88(18) ?
C2B C1B H1BA . . 119.6 ?
C6B C1B H1BA . . 119.6 ?
C3B C2B C1B . . 118.29(17) ?
C3B C2B H2BA . . 120.9 ?
C1B C2B H2BA . . 120.9 ?
F1B C3B C2B . . 118.77(17) ?
F1B C3B C4B . . 117.96(18) ?
C2B C3B C4B . . 123.26(17) ?
C3B C4B C5B . . 117.89(18) ?
C3B C4B H4BA . . 121.1 ?
C5B C4B H4BA . . 121.1 ?
C4B C5B C6B . . 121.40(17) ?
C4B C5B H5BA . . 119.3 ?
C6B C5B H5BA . . 119.3 ?
C5B C6B C1B . . 118.20(16) ?
C5B C6B C7B . . 120.86(16) ?
C1B C6B C7B . . 120.94(17) ?
N1B C7B C6B . . 120.47(16) ?
N1B C7B C8B . . 114.47(15) ?
C6B C7B C8B . . 125.06(16) ?
C7B C8B C9B . . 102.45(15) ?
C7B C8B H8BA . . 111.3 ?
C9B C8B H8BA . . 111.3 ?
C7B C8B H8BB . . 111.3 ?
C9B C8B H8BB . . 111.3 ?
H8BA C8B H8BB . . 109.2 ?
N2B C9B C10B . . 111.14(16) ?
N2B C9B C8B . . 101.28(14) ?
C10B C9B C8B . . 115.55(17) ?
N2B C9B H9BA . . 109.5 ?
C10B C9B H9BA . . 109.5 ?
C8B C9B H9BA . . 109.5 ?
C15B C10B C11B . . 118.6(2) ?
C15B C10B C9B . . 121.48(16) ?
C11B C10B C9B . . 119.88(18) ?
C12B C11B C10B . . 120.5(2) ?
C12B C11B H11B . . 119.7 ?
C10B C11B H11B . . 119.7 ?
C13B C12B C11B . . 118.7(2) ?
C13B C12B H12B . . 120.6 ?
C11B C12B H12B . . 120.6 ?
C12B C13B C14B . . 123.3(2) ?
C12B C13B F2B . . 118.3(2) ?
C14B C13B F2B . . 118.4(2) ?
C13B C14B C15B . . 117.8(2) ?
C13B C14B H14B . . 121.1 ?
C15B C14B H14B . . 121.1 ?
C10B C15B C14B . . 121.08(19) ?
C10B C15B H15B . . 119.5 ?
C14B C15B H15B . . 119.5 ?
O1B C16B N2B . . 119.4(2) ?
O1B C16B C17B . . 123.72(18) ?
N2B C16B C17B . . 116.87(16) ?
C16B C17B H17D . . 109.5 ?
C16B C17B H17E . . 109.5 ?
H17D C17B H17E . . 109.5 ?
C16B C17B H17F . . 109.5 ?
H17D C17B H17F . . 109.5 ?
H17E C17B H17F . . 109.5 ?
C7C N1C N2C . . 108.00(14) ?
C16C N2C N1C . . 122.17(16) ?
C16C N2C C9C . . 124.71(15) ?
N1C N2C C9C . . 113.01(13) ?
C2C C1C C6C . . 120.1(6) ?
C2C C1C H1CA . . 119.9 ?
C6C C1C H1CA . . 119.9 ?
C3C C2C C1C . . 117.9(6) ?
C3C C2C H2CA . . 121.1 ?
C1C C2C H2CA . . 121.1 ?
C2C C3C F1C . . 118.3(6) ?
C2C C3C C4C . . 124.4(6) ?
F1C C3C C4C . . 117.4(6) ?
C3C C4C C5C . . 117.8(6) ?
C3C C4C H4CA . . 121.1 ?
C5C C4C H4CA . . 121.1 ?
C4C C5C C6C . . 120.3(5) ?
C4C C5C H5CA . . 119.9 ?
C6C C5C H5CA . . 119.9 ?
C1C C6C C5C . . 119.5(6) ?
C1C C6C C7C . . 122.2(6) ?
C5C C6C C7C . . 118.2(5) ?
C2Y C1Y C6Y . . 123.4(14) ?
C2Y C1Y H1YA . . 118.3 ?
C6Y C1Y H1YA . . 118.3 ?
C3Y C2Y C1Y . . 119.5(13) ?
C3Y C2Y H2YA . . 120.2 ?
C1Y C2Y H2YA . . 120.2 ?
F1Y C3Y C2Y . . 122.2(13) ?
F1Y C3Y C4Y . . 117.5(12) ?
C2Y C3Y C4Y . . 120.2(11) ?
C5Y C4Y C3Y . . 118.4(11) ?
C5Y C4Y H4YA . . 120.8 ?
C3Y C4Y H4YA . . 120.8 ?
C4Y C5Y C6Y . . 124.3(12) ?
C4Y C5Y H5YA . . 117.9 ?
C6Y C5Y H5YA . . 117.9 ?
C7C C6Y C1Y . . 118.9(13) ?
C7C C6Y C5Y . . 127.3(13) ?
C1Y C6Y C5Y . . 113.4(13) ?
N1C C7C C6Y . . 118.2(7) ?
N1C C7C C8C . . 114.27(15) ?
C6Y C7C C8C . . 127.2(7) ?
N1C C7C C6C . . 121.6(3) ?
C8C C7C C6C . . 124.1(3) ?
C7C C8C C9C . . 102.18(15) ?
C7C C8C H8CA . . 111.3 ?
C9C C8C H8CA . . 111.3 ?
C7C C8C H8CB . . 111.3 ?
C9C C8C H8CB . . 111.3 ?
H8CA C8C H8CB . . 109.2 ?
N2C C9C C10C . . 111.47(15) ?
N2C C9C C8C . . 100.87(13) ?
C10C C9C C8C . . 115.30(17) ?
N2C C9C H9CA . . 109.6 ?
C10C C9C H9CA . . 109.6 ?
C8C C9C H9CA . . 109.6 ?
C15C C10C C11C . . 118.38(19) ?
C15C C10C C9C . . 121.91(16) ?
C11C C10C C9C . . 119.70(18) ?
C12C C11C C10C . . 120.7(2) ?
C12C C11C H11C . . 119.7 ?
C10C C11C H11C . . 119.7 ?
C13C C12C C11C . . 118.5(2) ?
C13C C12C H12C . . 120.7 ?
C11C C12C H12C . . 120.7 ?
C12C C13C C14C . . 123.2(2) ?
C12C C13C F2C . . 118.2(2) ?
C14C C13C F2C . . 118.5(2) ?
C13C C14C C15C . . 118.2(2) ?
C13C C14C H14C . . 120.9 ?
C15C C14C H14C . . 120.9 ?
C14C C15C C10C . . 120.96(19) ?
C14C C15C H15C . . 119.5 ?
C10C C15C H15C . . 119.5 ?
O1C C16C N2C . . 119.7(2) ?
O1C C16C C17C . . 123.49(18) ?
N2C C16C C17C . . 116.85(16) ?
C16C C17C H17G . . 109.5 ?
C16C C17C H17H . . 109.5 ?
H17G C17C H17H . . 109.5 ?
C16C C17C H17I . . 109.5 ?
H17G C17C H17I . . 109.5 ?
H17H C17C H17I . . 109.5 ?

loop_
_geom_bond_atom_site_label_1
_geom_bond_atom_site_label_2
_geom_bond_site_symmetry_2
_geom_bond_distance
_geom_bond_publ_flag
F2A C13A . 1.368(3) ?
O1A C16A . 1.220(2) ?
N1A C7A . 1.287(2) ?
N1A N2A . 1.3895(18) ?
N2A C16A . 1.360(2) ?
N2A C9A . 1.481(2) ?
F1A C3A . 1.355(4) ?
C1A C2A . 1.379(6) ?
C1A C6A . 1.390(6) ?
C1A H1AA . 0.93 ?
C2A C3A . 1.360(5) ?
C2A H2AA . 0.93 ?
C3A C4A . 1.377(5) ?
C4A C5A . 1.376(5) ?
C4A H4AA . 0.93 ?
C5A C6A . 1.399(6) ?
C5A H5AA . 0.93 ?
C6A C7A . 1.497(6) ?
F1X C3X . 1.369(11) ?
C1X C2X . 1.385(13) ?
C1X C6X . 1.413(13) ?
C1X H1XA . 0.93 ?
C2X C3X . 1.348(13) ?
C2X H2XA . 0.93 ?
C3X C4X . 1.377(12) ?
C4X C5X . 1.379(13) ?
C4X H4XA . 0.93 ?
C5X C6X . 1.399(14) ?
C5X H5XA . 0.93 ?
C6X C7A . 1.367(18) ?
C7A C8A . 1.499(2) ?
C8A C9A . 1.547(2) ?
C8A H8AA . 0.97 ?
C8A H8AB . 0.97 ?
C9A C10A . 1.509(3) ?
C9A H9AA . 0.98 ?
C10A C11A . 1.385(2) ?
C10A C15A . 1.388(3) ?
C11A C12A . 1.384(3) ?
C11A H11A . 0.93 ?
C12A C13A . 1.351(4) ?
C12A H12A . 0.93 ?
C13A C14A . 1.357(3) ?
C14A C15A . 1.391(3) ?
C14A H14A . 0.93 ?
C15A H15A . 0.93 ?
C16A C17A . 1.486(3) ?
C17A H17A . 0.96 ?
C17A H17B . 0.96 ?
C17A H17C . 0.96 ?
F1B C3B . 1.360(2) ?
F2B C13B . 1.368(3) ?
O1B C16B . 1.223(2) ?
N1B C7B . 1.288(2) ?
N1B N2B . 1.3873(18) ?
N2B C16B . 1.365(2) ?
N2B C9B . 1.480(2) ?
C1B C2B . 1.385(2) ?
C1B C6B . 1.396(2) ?
C1B H1BA . 0.93 ?
C2B C3B . 1.361(3) ?
C2B H2BA . 0.93 ?
C3B C4B . 1.374(3) ?
C4B C5B . 1.377(2) ?
C4B H4BA . 0.93 ?
C5B C6B . 1.394(3) ?
C5B H5BA . 0.93 ?
C6B C7B . 1.463(2) ?
C7B C8B . 1.501(3) ?
C8B C9B . 1.550(3) ?
C8B H8BA . 0.97 ?
C8B H8BB . 0.97 ?
C9B C10B . 1.514(3) ?
C9B H9BA . 0.98 ?
C10B C15B . 1.382(3) ?
C10B C11B . 1.386(2) ?
C11B C12B . 1.386(3) ?
C11B H11B . 0.93 ?
C12B C13B . 1.353(4) ?
C12B H12B . 0.93 ?
C13B C14B . 1.358(3) ?
C14B C15B . 1.394(3) ?
C14B H14B . 0.93 ?
C15B H15B . 0.93 ?
C16B C17B . 1.492(3) ?
C17B H17D . 0.96 ?
C17B H17E . 0.96 ?
C17B H17F . 0.96 ?
F2C C13C . 1.368(3) ?
O1C C16C . 1.219(2) ?
N1C C7C . 1.282(2) ?
N1C N2C . 1.3867(18) ?
N2C C16C . 1.356(2) ?
N2C C9C . 1.478(2) ?
F1C C3C . 1.355(6) ?
C1C C2C . 1.390(7) ?
C1C C6C . 1.396(6) ?
C1C H1CA . 0.93 ?
C2C C3C . 1.354(7) ?
C2C H2CA . 0.93 ?
C3C C4C . 1.375(6) ?
C4C C5C . 1.376(6) ?
C4C H4CA . 0.93 ?
C5C C6C . 1.400(7) ?
C5C H5CA . 0.93 ?
C6C C7C . 1.516(7) ?
F1Y C3Y . 1.365(11) ?
C1Y C2Y . 1.388(13) ?
C1Y C6Y . 1.396(12) ?
C1Y H1YA . 0.93 ?
C2Y C3Y . 1.367(12) ?
C2Y H2YA . 0.93 ?
C3Y C4Y . 1.384(11) ?
C4Y C5Y . 1.373(11) ?
C4Y H4YA . 0.93 ?
C5Y C6Y . 1.412(12) ?
C5Y H5YA . 0.93 ?
C6Y C7C . 1.329(16) ?
C7C C8C . 1.502(2) ?
C8C C9C . 1.542(2) ?
C8C H8CA . 0.97 ?
C8C H8CB . 0.97 ?
C9C C10C . 1.514(3) ?
C9C H9CA . 0.98 ?
C10C C15C . 1.384(3) ?
C10C C11C . 1.391(2) ?
C11C C12C . 1.383(3) ?
C11C H11C . 0.93 ?
C12C C13C . 1.351(4) ?
C12C H12C . 0.93 ?
C13C C14C . 1.358(3) ?
C14C C15C . 1.383(3) ?
C14C H14C . 0.93 ?
C15C H15C . 0.93 ?
C16C C17C . 1.483(3) ?
C17C H17G . 0.96 ?
C17C H17H . 0.96 ?
C17C H17I . 0.96 ?

loop_
_geom_hbond_atom_site_label_D
_geom_hbond_atom_site_label_H
_geom_hbond_atom_site_label_A
_geom_hbond_site_symmetry_A
_geom_hbond_distance_DH
_geom_hbond_distance_HA
_geom_hbond_distance_DA
_geom_hbond_angle_DHA
_geom_hbond_publ_flag
C12A H12A F2A 2_656 0.93 2.53 3.294(3) 139 yes
C12B H12B F2C 1_655 0.93 2.53 3.309(3) 141 yes
C12C H12C F2B 1_455 0.93 2.53 3.320(3) 143 yes
C17A H17A F1C 1_545 0.96 2.53 3.276(8) 134 yes
C17B H17D F1A 2_766 0.96 2.47 3.309(4) 146 yes
C17C H17G F1B 2_656 0.96 2.55 3.311(2) 137 yes
C15A H15A O1C . 0.93 2.32 3.225(3) 165 yes
C15B H15B O1A 2_756 0.93 2.36 3.262(3) 162 yes
C15C H15C O1B 2_666 0.93 2.42 3.281(3) 153 yes

loop_
_geom_torsion_atom_site_label_1
_geom_torsion_atom_site_label_2
_geom_torsion_atom_site_label_3
_geom_torsion_atom_site_label_4
_geom_torsion_site_symmetry_1
_geom_torsion_site_symmetry_2
_geom_torsion_site_symmetry_3
_geom_torsion_site_symmetry_4
_geom_torsion
_geom_torsion_publ_flag
C7A N1A N2A C16A . . . . -168.87(17) ?
C7A N1A N2A C9A . . . . 3.5(2) ?
C6A C1A C2A C3A . . . . -3.3(11) ?
C1A C2A C3A F1A . . . . -178.0(6) ?
C1A C2A C3A C4A . . . . 0.5(9) ?
F1A C3A C4A C5A . . . . 179.3(4) ?
C2A C3A C4A C5A . . . . 0.8(7) ?
C3A C4A C5A C6A . . . . 0.7(7) ?
C2A C1A C6A C5A . . . . 4.8(12) ?
C2A C1A C6A C7A . . . . -176.1(7) ?
C4A C5A C6A C1A . . . . -3.4(11) ?
C4A C5A C6A C7A . . . . 177.5(5) ?
C6X C1X C2X C3X . . . . 5(3) ?
C1X C2X C3X F1X . . . . 175.1(15) ?
C1X C2X C3X C4X . . . . -5(2) ?
C2X C3X C4X C5X . . . . 5(2) ?
F1X C3X C4X C5X . . . . -175.6(12) ?
C3X C4X C5X C6X . . . . -5(2) ?
C4X C5X C6X C7A . . . . -176.1(18) ?
C4X C5X C6X C1X . . . . 5(3) ?
C2X C1X C6X C7A . . . . 176(2) ?
C2X C1X C6X C5X . . . . -5(3) ?
N2A N1A C7A C6X . . . . -172.3(15) ?
N2A N1A C7A C6A . . . . 176.6(4) ?
N2A N1A C7A C8A . . . . -0.3(2) ?
C5X C6X C7A N1A . . . . -12(3) ?
C1X C6X C7A N1A . . . . 166.6(18) ?
C5X C6X C7A C6A . . . . 90(7) ?
C1X C6X C7A C6A . . . . -91(7) ?
C5X C6X C7A C8A . . . . 176.6(16) ?
C1X C6X C7A C8A . . . . -4(3) ?
C1A C6A C7A N1A . . . . 170.0(6) ?
C5A C6A C7A N1A . . . . -10.9(9) ?
C1A C6A C7A C6X . . . . 87(6) ?
C5A C6A C7A C6X . . . . -94(6) ?
C1A C6A C7A C8A . . . . -13.4(10) ?
C5A C6A C7A C8A . . . . 165.7(5) ?
N1A C7A C8A C9A . . . . -2.7(2) ?
C6X C7A C8A C9A . . . . 168.6(16) ?
C6A C7A C8A C9A . . . . -179.4(5) ?
C16A N2A C9A C10A . . . . -68.8(2) ?
N1A N2A C9A C10A . . . . 119.06(16) ?
C16A N2A C9A C8A . . . . 167.22(18) ?
N1A N2A C9A C8A . . . . -4.9(2) ?
C7A C8A C9A N2A . . . . 4.23(19) ?
C7A C8A C9A C10A . . . . -116.68(18) ?
N2A C9A C10A C11A . . . . 102.35(19) ?
C8A C9A C10A C11A . . . . -142.43(18) ?
N2A C9A C10A C15A . . . . -77.0(2) ?
C8A C9A C10A C15A . . . . 38.2(2) ?
C15A C10A C11A C12A . . . . 0.7(3) ?
C9A C10A C11A C12A . . . . -178.70(19) ?
C10A C11A C12A C13A . . . . -0.5(4) ?
C11A C12A C13A C14A . . . . 0.4(4) ?
C11A C12A C13A F2A . . . . -178.6(2) ?
C12A C13A C14A C15A . . . . -0.5(4) ?
F2A C13A C14A C15A . . . . 178.6(2) ?
C11A C10A C15A C14A . . . . -0.8(3) ?
C9A C10A C15A C14A . . . . 178.59(18) ?
C13A C14A C15A C10A . . . . 0.7(3) ?
N1A N2A C16A O1A . . . . 175.02(16) ?
C9A N2A C16A O1A . . . . 3.5(3) ?
N1A N2A C16A C17A . . . . -5.7(3) ?
C9A N2A C16A C17A . . . . -177.21(18) ?
C7B N1B N2B C16B . . . . 170.59(18) ?
C7B N1B N2B C9B . . . . -4.1(2) ?
C6B C1B C2B C3B . . . . 0.6(3) ?
C1B C2B C3B F1B . . . . -179.15(18) ?
C1B C2B C3B C4B . . . . 2.1(3) ?
F1B C3B C4B C5B . . . . 178.73(18) ?
C2B C3B C4B C5B . . . . -2.5(3) ?
C3B C4B C5B C6B . . . . 0.2(3) ?
C4B C5B C6B C1B . . . . 2.3(3) ?
C4B C5B C6B C7B . . . . -178.54(18) ?
C2B C1B C6B C5B . . . . -2.7(3) ?
C2B C1B C6B C7B . . . . 178.12(17) ?
N2B N1B C7B C6B . . . . -179.56(15) ?
N2B N1B C7B C8B . . . . -0.1(2) ?
C5B C6B C7B N1B . . . . 10.3(3) ?
C1B C6B C7B N1B . . . . -170.53(17) ?
C5B C6B C7B C8B . . . . -169.09(19) ?
C1B C6B C7B C8B . . . . 10.1(3) ?
N1B C7B C8B C9B . . . . 3.8(2) ?
C6B C7B C8B C9B . . . . -176.74(18) ?
C16B N2B C9B C10B . . . . 68.4(2) ?
N1B N2B C9B C10B . . . . -117.15(16) ?
C16B N2B C9B C8B . . . . -168.37(19) ?
N1B N2B C9B C8B . . . . 6.1(2) ?
C7B C8B C9B N2B . . . . -5.5(2) ?
C7B C8B C9B C10B . . . . 114.70(18) ?
N2B C9B C10B C15B . . . . 73.5(2) ?
C8B C9B C10B C15B . . . . -41.2(2) ?
N2B C9B C10B C11B . . . . -104.97(19) ?
C8B C9B C10B C11B . . . . 140.37(18) ?
C15B C10B C11B C12B . . . . -0.8(3) ?
C9B C10B C11B C12B . . . . 177.75(19) ?
C10B C11B C12B C13B . . . . 0.5(3) ?
C11B C12B C13B C14B . . . . -0.2(4) ?
C11B C12B C13B F2B . . . . 179.1(2) ?
C12B C13B C14B C15B . . . . 0.2(4) ?
F2B C13B C14B C15B . . . . -179.1(2) ?
C11B C10B C15B C14B . . . . 0.7(3) ?
C9B C10B C15B C14B . . . . -177.75(18) ?
C13B C14B C15B C10B . . . . -0.4(3) ?
N1B N2B C16B O1B . . . . -175.16(17) ?
C9B N2B C16B O1B . . . . -1.1(3) ?
N1B N2B C16B C17B . . . . 6.2(3) ?
C9B N2B C16B C17B . . . . -179.76(19) ?
C7C N1C N2C C16C . . . . -169.85(17) ?
C7C N1C N2C C9C . . . . 6.5(2) ?
C6C C1C C2C C3C . . . . -2.9(18) ?
C1C C2C C3C F1C . . . . -177.5(10) ?
C1C C2C C3C C4C . . . . 2.7(14) ?
C2C C3C C4C C5C . . . . 0.2(9) ?
F1C C3C C4C C5C . . . . -179.6(5) ?
C3C C4C C5C C6C . . . . -2.9(8) ?
C2C C1C C6C C5C . . . . 0.3(18) ?
C2C C1C C6C C7C . . . . -178.9(10) ?
C4C C5C C6C C1C . . . . 2.7(12) ?
C4C C5C C6C C7C . . . . -178.1(5) ?
C6Y C1Y C2Y C3Y . . . . 5(4) ?
C1Y C2Y C3Y F1Y . . . . 174(2) ?
C1Y C2Y C3Y C4Y . . . . -7(3) ?
F1Y C3Y C4Y C5Y . . . . -179.6(12) ?
C2Y C3Y C4Y C5Y . . . . 1(2) ?
C3Y C4Y C5Y C6Y . . . . 7(2) ?
C2Y C1Y C6Y C7C . . . . 176(3) ?
C2Y C1Y C6Y C5Y . . . . 3(4) ?
C4Y C5Y C6Y C7C . . . . 178.1(15) ?
C4Y C5Y C6Y C1Y . . . . -9(3) ?
N2C N1C C7C C6Y . . . . 176.0(12) ?
N2C N1C C7C C8C . . . . 2.6(2) ?
N2C N1C C7C C6C . . . . -177.3(4) ?
C1Y C6Y C7C N1C . . . . 178(2) ?
C5Y C6Y C7C N1C . . . . -9(3) ?
C1Y C6Y C7C C8C . . . . -9(3) ?
C5Y C6Y C7C C8C . . . . 163.3(15) ?
C1Y C6Y C7C C6C . . . . 56(8) ?
C5Y C6Y C7C C6C . . . . -131(10) ?
C1C C6C C7C N1C . . . . -178.1(9) ?
C5C C6C C7C N1C . . . . 2.8(9) ?
C1C C6C C7C C6Y . . . . -117(9) ?
C5C C6C C7C C6Y . . . . 64(8) ?
C1C C6C C7C C8C . . . . 2.0(12) ?
C5C C6C C7C C8C . . . . -177.1(5) ?
N1C C7C C8C C9C . . . . -9.8(2) ?
C6Y C7C C8C C9C . . . . 177.4(13) ?
C6C C7C C8C C9C . . . . 170.1(4) ?
C16C N2C C9C C10C . . . . -72.8(2) ?
N1C N2C C9C C10C . . . . 110.90(16) ?
C16C N2C C9C C8C . . . . 164.28(18) ?
N1C N2C C9C C8C . . . . -12.0(2) ?
C7C C8C C9C N2C . . . . 11.94(19) ?
C7C C8C C9C C10C . . . . -108.26(18) ?
N2C C9C C10C C15C . . . . -80.1(2) ?
C8C C9C C10C C15C . . . . 34.1(2) ?
N2C C9C C10C C11C . . . . 98.58(19) ?
C8C C9C C10C C11C . . . . -147.21(17) ?
C15C C10C C11C C12C . . . . 0.1(3) ?
C9C C10C C11C C12C . . . . -178.56(19) ?
C10C C11C C12C C13C . . . . -0.2(4) ?
C11C C12C C13C C14C . . . . 0.2(4) ?
C11C C12C C13C F2C . . . . -179.2(2) ?
C12C C13C C14C C15C . . . . -0.1(4) ?
F2C C13C C14C C15C . . . . 179.2(2) ?
C13C C14C C15C C10C . . . . 0.1(3) ?
C11C C10C C15C C14C . . . . -0.1(3) ?
C9C C10C C15C C14C . . . . 178.58(18) ?
N1C N2C C16C O1C . . . . 178.61(17) ?
C9C N2C C16C O1C . . . . 2.7(3) ?
N1C N2C C16C C17C . . . . -1.3(3) ?
C9C N2C C16C C17C . . . . -177.25(19) ?
